data_9014490
loop_
_publ_author_name
'Yang, Hexiong'
'Downs, Robert T.'
'Yang, Yongbo W.'
'Allen, Warren H.'

_publ_section_title
;
 Pyrosmalite-(Fe), Fe8Si6O15(OH,Cl)10
 Note: sample rruff.info/R050158
;
_journal_coden_ASTM ACSEBH
_journal_issue 1
_journal_name_full
;
 Acta Crystallographica, Section E: Structure Reports Online
;
_journal_page_first i7
_journal_page_last i8
_journal_paper_doi 10.1107/S1600536811052822
_journal_volume 68
_journal_year 2012
_chemical_compound_source 'Burguillos del Cerro, Badajos, Spain'
_chemical_formula_sum 'Cl1.857 Fe8 H12.025 O23.584 Si6'
_chemical_name_mineral Pyrosmalite-(Fe)
_chemical_name_systematic
;
octairon(II) hexasilicate deca(chloride/hydroxide) 0.45-hydrate
;
_space_group_crystal_system trigonal
_space_group_IT_number 164
_space_group_name_Hall '-P 3 2"'
_space_group_name_H-M_alt 'P -3 m 1'
_cell_angle_alpha 90
_cell_angle_beta 90
_cell_angle_gamma 120
_cell_formula_units_Z 2
_cell_length_a 13.3165
_cell_length_b 13.3165
_cell_length_c 7.0845
_cell_volume 1087.978
_exptl_crystal_density_diffrn 3.268
_cod_duplicate_entry 2233314
_cod_depositor_comments
;
 Adding the _atom_site_type_symbol and _cell_formula_units_Z data items,
 updating space group information and marking attached hydrogen atoms.

 Antanas Vaitkus,
 2018-01-23
;
_cod_original_formula_sum 'Fe8 Si6 O23.584 Cl1.857 H12.025'
_cod_database_code 9014490

loop_
_space_group_symop_id
_space_group_symop_operation_xyz
1 x,y,z
2 -y,-x,z
3 y,-x+y,-z
4 -x,-x+y,-z
5 -x+y,-x,z
6 -x+y,y,z
7 -x,-y,-z
8 y,x,-z
9 -y,x-y,z
10 x,x-y,z
11 x-y,x,-z
12 x-y,-y,-z

loop_
_atom_site_aniso_label
_atom_site_aniso_U_11
_atom_site_aniso_U_22
_atom_site_aniso_U_33
_atom_site_aniso_U_12
_atom_site_aniso_U_13
_atom_site_aniso_U_23
Fe1 0.01180 0.01180 0.02290 0.00589 0.00000 0.00000
Fe2 0.01001 0.00849 0.01679 0.00424 0.00094 0.00188
Fe3 0.00893 0.00890 0.01230 0.00444 0.00070 0.00141
Fe4 0.00747 0.00783 0.01318 0.00373 0.00033 0.00016
Si1 0.00670 0.00560 0.00817 0.00325 -0.00031 -0.00047
O1 0.01010 0.00980 0.01780 0.00490 -0.00280 -0.00560
O2 0.00890 0.01460 0.01220 0.00730 0.00020 0.00050
O3 0.01760 0.00940 0.01240 0.00880 -0.00150 -0.00080
O4 0.01050 0.01160 0.00840 0.00600 0.00040 0.00130
Cl1 0.01530 0.01950 0.02050 0.00760 -0.00030 -0.00016
O-H1 0.01800 0.01330 0.01000 0.00900 -0.00130 -0.00070
O-h2 0.01280 0.01300 0.01300 0.00640 0.00300 0.00150
O-h3 0.01140 0.01270 0.00820 0.00630 0.00060 0.00130
O-h4 0.01090 0.01090 0.01170 0.00540 0.00000 0.00000

loop_
_atom_site_label
_atom_site_type_symbol
_atom_site_fract_x
_atom_site_fract_y
_atom_site_fract_z
_atom_site_occupancy
_atom_site_U_iso_or_equiv
_atom_site_attached_hydrogens
Fe1 Fe 0.00000 0.00000 0.00000 1.00000 0.01547 0
Fe2 Fe 0.25510 0.00000 0.00000 1.00000 0.01193 0
Fe3 Fe 0.50000 0.00000 0.00000 1.00000 0.01004 0
Fe4 Fe 0.50261 0.25131 0.01962 1.00000 0.00953 0
Si1 Si 0.43696 0.10405 0.62679 1.00000 0.00674 0
O1 O 0.34125 0.00000 0.50000 1.00000 0.01260 0
O2 O 0.56373 0.12746 0.56100 1.00000 0.01130 0
O3 O 0.43070 0.21535 0.55800 1.00000 0.01220 0
O4 O 0.41964 0.08283 0.84971 1.00000 0.01000 0
Cl1 Cl 0.16942 0.08471 0.77410 0.61900 0.01890 0
O-H1 O 0.16470 0.08240 0.87850 0.38100 0.01330 1
O-h2 O 0.33476 0.16738 0.13060 1.00000 0.01290 0
O-h3 O 0.58147 0.16295 0.14430 1.00000 0.01060 0
O-h4 O 0.33333 0.66667 0.12630 1.00000 0.01110 0
Wat O 0.10550 0.10550 0.50000 0.14700 0.06900 2
H1 H 0.33400 0.16710 0.25500 1.00000 0.03000 0
H2 H 0.58100 0.16200 0.26400 1.00000 0.03000 0
H3 H 0.33333 0.66667 0.27100 1.00000 0.03000 0

loop_
_cod_related_entry_id
_cod_related_entry_database
_cod_related_entry_code
1 AMCSD 0018558
